data_4069657
loop_
_publ_author_name
'Michel, Olaf'
'Meermann, Christian'
'T\"ornroos, Karl W.'
'Anwander, Reiner'

_publ_section_title
;
 Alkaline-Earth Metal Alkylaluminate Chemistry Revisited
;
_journal_issue 16
_journal_name_full Organometallics
_journal_page_first 4783
_journal_paper_doi 10.1021/om900342h
_journal_volume 28
_journal_year 2009
_chemical_formula_moiety 'C24 H56 Al2 Ca O2'
_chemical_formula_sum 'C24 H56 Al2 Ca O2'
_chemical_formula_weight 470.73
_chemical_name_systematic
; 
 ? 
;
_space_group_IT_number 15
_symmetry_cell_setting monoclinic
_symmetry_space_group_name_Hall '-C 2yc'
_symmetry_space_group_name_H-M 'C 1 2/c 1'
_atom_sites_solution_hydrogens geom
_atom_sites_solution_primary direct
_atom_sites_solution_secondary difmap
_audit_creation_method SHELXL-97
_cell_angle_alpha 90.00
_cell_angle_beta 98.076(1)
_cell_angle_gamma 90.00
_cell_formula_units_Z 4
_cell_length_a 14.7336(8)
_cell_length_b 14.5164(8)
_cell_length_c 14.3334(8)
_cell_measurement_reflns_used 9974
_cell_measurement_temperature 123(2)
_cell_measurement_theta_max 25.04
_cell_measurement_theta_min 2.32
_cell_volume 3035.2(3)
_computing_cell_refinement
;
Bruker (2004). SAINT, version 6.45a, Bruker AXS Inc., Madison, 
Wisconsin, USA.
;
_computing_data_collection
;
Bruker (1999). SMART, version 5.054, Bruker AXS Inc., Madison, 
Wisconsin, USA.
;
_computing_data_reduction
;
Bruker (2004). SAINT, version 6.45a, Bruker AXS Inc., Madison, 
Wisconsin, USA.
;
_computing_molecular_graphics
;
Brandenburg, K. (2007). DIAMOND. Version 3.1. Crystal Impact GbR, Bonn, 
Germany.
;
_computing_publication_material
;
Bruker AXS (2003). SHELXTL. Version 6.14. Bruker AXS Inc., Madison, 
Wisconsin, USA.
;
_computing_structure_refinement
;
Sheldrick, G. M. (2008). Acta Crystallographica, A64, 112-122.
;
_computing_structure_solution
;     
Sheldrick, G. M. (2008). Acta Crystallographica, A64, 112-122.
;
_diffrn_ambient_temperature 123(2)
_diffrn_detector_area_resol_mean '48 \um'
_diffrn_measured_fraction_theta_full 1.000
_diffrn_measured_fraction_theta_max 1.000
_diffrn_measurement_device_type 'Bruker-AXS SMART 2K CCD'
_diffrn_measurement_method 'omega scans'
_diffrn_radiation_monochromator graphite
_diffrn_radiation_source 'normal-focus sealed tube'
_diffrn_radiation_type MoK\a
_diffrn_radiation_wavelength 0.71073
_diffrn_reflns_av_R_equivalents 0.0491
_diffrn_reflns_av_sigmaI/netI 0.0299
_diffrn_reflns_limit_h_max 17
_diffrn_reflns_limit_h_min -17
_diffrn_reflns_limit_k_max 17
_diffrn_reflns_limit_k_min -17
_diffrn_reflns_limit_l_max 17
_diffrn_reflns_limit_l_min -17
_diffrn_reflns_number 17432
_diffrn_reflns_theta_full 25.05
_diffrn_reflns_theta_max 25.05
_diffrn_reflns_theta_min 1.98
_exptl_absorpt_coefficient_mu 0.280
_exptl_absorpt_correction_T_max 0.9990
_exptl_absorpt_correction_T_min 0.8574
_exptl_absorpt_correction_type numerical
_exptl_absorpt_process_details
;
SADABS version 2008/1, G.M Sheldrick, University of 
G\"ttingen, Germany, 1996. 
;
_exptl_crystal_colour colourless
_exptl_crystal_density_diffrn 1.030
_exptl_crystal_density_method 'not measured'
_exptl_crystal_description lath
_exptl_crystal_F_000 1048
_exptl_crystal_size_max 0.45
_exptl_crystal_size_mid 0.136
_exptl_crystal_size_min 0.050
_refine_diff_density_max 0.688
_refine_diff_density_min -0.476
_refine_diff_density_rms 0.053
_refine_ls_extinction_method none
_refine_ls_goodness_of_fit_ref 1.114
_refine_ls_hydrogen_treatment constr
_refine_ls_matrix_type full
_refine_ls_number_parameters 136
_refine_ls_number_reflns 2690
_refine_ls_number_restraints 0
_refine_ls_restrained_S_all 1.114
_refine_ls_R_factor_all 0.0625
_refine_ls_R_factor_gt 0.0510
_refine_ls_shift/su_max 0.000
_refine_ls_shift/su_mean 0.000
_refine_ls_structure_factor_coef Fsqd
_refine_ls_weighting_details 'calc w=1/[\s^2^(Fo^2^)+(0.0297P)^2^+8.0055P] where P=(Fo^2^+2Fc^2^)/3'
_refine_ls_weighting_scheme calc
_refine_ls_wR_factor_gt 0.1083
_refine_ls_wR_factor_ref 0.1130
_reflns_number_gt 2278
_reflns_number_total 2690
_reflns_threshold_expression I>2\s(I)
_cod_data_source_file om900342h_si_001.cif
_cod_data_source_block Compound4
_cod_original_sg_symbol_H-M 'C 2/c'
_cod_database_code 4069657

loop_
_symmetry_equiv_pos_as_xyz
'x, y, z'
'-x, y, -z+1/2'
'x+1/2, y+1/2, z'
'-x+1/2, y+1/2, -z+1/2'
'-x, -y, -z'
'x, -y, z-1/2'
'-x+1/2, -y+1/2, -z'
'x+1/2, -y+1/2, z-1/2'

loop_
_atom_site_label
_atom_site_type_symbol
_atom_site_fract_x
_atom_site_fract_y
_atom_site_fract_z
_atom_site_U_iso_or_equiv
_atom_site_adp_type
_atom_site_occupancy
_atom_site_symmetry_multiplicity
_atom_site_calc_flag
_atom_site_refinement_flags
Ca1 Ca 0.5000 0.11011(5) 0.7500 0.02268(19) Uani 1 2 d S
Al1 Al 0.30861(5) 0.01431(6) 0.77156(5) 0.0263(2) Uani 1 1 d .
O1 O 0.47920(12) 0.22691(13) 0.85791(13) 0.0316(4) Uani 1 1 d .
C1 C 0.32670(17) 0.1140(2) 0.67393(18) 0.0306(6) Uani 1 1 d .
H1A H 0.3488 0.1717 0.7062 0.037 Uiso 1 1 calc R
H1B H 0.3727 0.0934 0.6343 0.037 Uiso 1 1 calc R
C2 C 0.2336(2) 0.1307(3) 0.6121(2) 0.0478(9) Uani 1 1 d .
H2A H 0.2404 0.1788 0.5657 0.072 Uiso 1 1 calc R
H2B H 0.1883 0.1503 0.6521 0.072 Uiso 1 1 calc R
H2C H 0.2129 0.0735 0.5795 0.072 Uiso 1 1 calc R
C7 C 0.26653(19) -0.0998(2) 0.7020(2) 0.0345(7) Uani 1 1 d .
H7A H 0.2535 -0.1467 0.7485 0.041 Uiso 1 1 calc R
H7B H 0.2080 -0.0861 0.6615 0.041 Uiso 1 1 calc R
C8 C 0.3321(2) -0.1422(2) 0.6404(3) 0.0519(9) Uani 1 1 d .
H8A H 0.3030 -0.1957 0.6069 0.078 Uiso 1 1 calc R
H8B H 0.3885 -0.1616 0.6801 0.078 Uiso 1 1 calc R
H8C H 0.3470 -0.0964 0.5946 0.078 Uiso 1 1 calc R
C5 C 0.2175(2) 0.0576(2) 0.8533(2) 0.0440(8) Uani 1 1 d .
H5A H 0.2294 0.0244 0.9142 0.053 Uiso 1 1 calc R
H5B H 0.2286 0.1239 0.8667 0.053 Uiso 1 1 calc R
C6 C 0.1184(3) 0.0453(3) 0.8142(3) 0.0865(16) Uani 1 1 d .
H6A H 0.0804 0.0568 0.8639 0.130 Uiso 1 1 calc R
H6B H 0.1083 -0.0178 0.7908 0.130 Uiso 1 1 calc R
H6C H 0.1018 0.0888 0.7623 0.130 Uiso 1 1 calc R
C3 C 0.43107(17) -0.01526(18) 0.85523(18) 0.0266(6) Uani 1 1 d .
H3A H 0.4782 -0.0343 0.8162 0.032 Uiso 1 1 calc R
H3B H 0.4538 0.0391 0.8933 0.032 Uiso 1 1 calc R
C4 C 0.4083(2) -0.0948(2) 0.9191(2) 0.0391(7) Uani 1 1 d .
H4A H 0.4637 -0.1126 0.9614 0.059 Uiso 1 1 calc R
H4B H 0.3857 -0.1477 0.8801 0.059 Uiso 1 1 calc R
H4C H 0.3611 -0.0748 0.9565 0.059 Uiso 1 1 calc R
C9 C 0.5450(2) 0.3001(2) 0.8863(2) 0.0416(7) Uani 1 1 d .
H9A H 0.5672 0.3279 0.8306 0.050 Uiso 1 1 calc R
H9B H 0.5982 0.2761 0.9292 0.050 Uiso 1 1 calc R
C10 C 0.4929(2) 0.3705(2) 0.9362(2) 0.0429(8) Uani 1 1 d .
H10A H 0.4587 0.4139 0.8909 0.051 Uiso 1 1 calc R
H10B H 0.5347 0.4058 0.9833 0.051 Uiso 1 1 calc R
C11 C 0.4284(2) 0.3103(2) 0.9832(2) 0.0413(7) Uani 1 1 d .
H11A H 0.4597 0.2839 1.0429 0.050 Uiso 1 1 calc R
H11B H 0.3740 0.3455 0.9963 0.050 Uiso 1 1 calc R
C12 C 0.40190(19) 0.2362(2) 0.9110(2) 0.0344(7) Uani 1 1 d .
H12A H 0.3904 0.1773 0.9422 0.041 Uiso 1 1 calc R
H12B H 0.3457 0.2539 0.8686 0.041 Uiso 1 1 calc R

loop_
_atom_site_aniso_label
_atom_site_aniso_U_11
_atom_site_aniso_U_22
_atom_site_aniso_U_33
_atom_site_aniso_U_23
_atom_site_aniso_U_13
_atom_site_aniso_U_12
Ca1 0.0202(4) 0.0250(4) 0.0222(4) 0.000 0.0005(3) 0.000
Al1 0.0238(4) 0.0307(4) 0.0240(4) 0.0003(3) 0.0021(3) 0.0006(3)
O1 0.0272(10) 0.0319(10) 0.0355(10) -0.0077(9) 0.0042(8) 0.0022(8)
C1 0.0221(13) 0.0400(16) 0.0283(14) 0.0029(12) -0.0012(11) 0.0018(12)
C2 0.0267(15) 0.068(2) 0.0454(19) 0.0200(17) -0.0048(13) 0.0022(15)
C7 0.0294(15) 0.0384(17) 0.0357(16) -0.0039(13) 0.0047(12) -0.0061(12)
C8 0.0466(19) 0.050(2) 0.063(2) -0.0248(17) 0.0193(17) -0.0195(16)
C5 0.0362(17) 0.058(2) 0.0389(17) -0.0048(15) 0.0088(13) 0.0105(15)
C6 0.048(2) 0.103(4) 0.120(4) -0.054(3) 0.050(2) -0.030(2)
C3 0.0290(14) 0.0261(13) 0.0248(13) 0.0001(11) 0.0036(11) 0.0007(11)
C4 0.0422(17) 0.0411(18) 0.0325(16) 0.0107(13) 0.0004(13) 0.0003(14)
C9 0.0362(17) 0.0359(17) 0.0522(19) -0.0147(14) 0.0040(14) -0.0027(13)
C10 0.0415(17) 0.0359(17) 0.0487(19) -0.0156(14) -0.0023(14) 0.0080(13)
C11 0.0446(18) 0.0399(17) 0.0400(17) -0.0082(14) 0.0074(14) 0.0136(14)
C12 0.0292(14) 0.0362(16) 0.0387(16) -0.0015(13) 0.0080(12) 0.0106(12)

loop_
_atom_type_symbol
_atom_type_description
_atom_type_scat_dispersion_real
_atom_type_scat_dispersion_imag
_atom_type_scat_source
C C 0.0033 0.0016 'International Tables Vol C Tables 4.2.6.8 and 6.1.1.4'
H H 0.0000 0.0000 'International Tables Vol C Tables 4.2.6.8 and 6.1.1.4'
O O 0.0106 0.0060 'International Tables Vol C Tables 4.2.6.8 and 6.1.1.4'
Al Al 0.0645 0.0514 'International Tables Vol C Tables 4.2.6.8 and 6.1.1.4'
Ca Ca 0.2262 0.3064 'International Tables Vol C Tables 4.2.6.8 and 6.1.1.4'

loop_
_geom_angle_atom_site_label_1
_geom_angle_atom_site_label_2
_geom_angle_atom_site_label_3
_geom_angle
_geom_angle_site_symmetry_1
_geom_angle_site_symmetry_3
O1 Ca1 O1 87.34(10) . 2_656
O1 Ca1 C1 85.43(7) . 2_656
O1 Ca1 C1 92.79(8) 2_656 2_656
O1 Ca1 C1 92.79(8) . .
O1 Ca1 C1 85.43(7) 2_656 .
C1 Ca1 C1 177.55(13) 2_656 .
O1 Ca1 C3 165.15(7) . 2_656
O1 Ca1 C3 91.44(7) 2_656 2_656
C1 Ca1 C3 79.85(8) 2_656 2_656
C1 Ca1 C3 101.86(8) . 2_656
O1 Ca1 C3 91.44(7) . .
O1 Ca1 C3 165.15(7) 2_656 .
C1 Ca1 C3 101.86(8) 2_656 .
C1 Ca1 C3 79.85(8) . .
C3 Ca1 C3 93.45(12) 2_656 .
O1 Ca1 Al1 92.98(5) . .
O1 Ca1 Al1 125.25(5) 2_656 .
C1 Ca1 Al1 141.86(7) 2_656 .
C1 Ca1 Al1 39.84(6) . .
C3 Ca1 Al1 99.77(6) 2_656 .
C3 Ca1 Al1 40.01(6) . .
O1 Ca1 Al1 125.25(5) . 2_656
O1 Ca1 Al1 92.98(5) 2_656 2_656
C1 Ca1 Al1 39.84(6) 2_656 2_656
C1 Ca1 Al1 141.86(7) . 2_656
C3 Ca1 Al1 40.01(6) 2_656 2_656
C3 Ca1 Al1 99.77(6) . 2_656
Al1 Ca1 Al1 128.44(4) . 2_656
C7 Al1 C5 111.58(13) . .
C7 Al1 C1 107.85(12) . .
C5 Al1 C1 109.81(13) . .
C7 Al1 C3 107.66(12) . .
C5 Al1 C3 109.13(12) . .
C1 Al1 C3 110.79(11) . .
C7 Al1 Ca1 122.09(9) . .
C5 Al1 Ca1 126.33(10) . .
C1 Al1 Ca1 55.10(7) . .
C3 Al1 Ca1 55.70(7) . .
C9 O1 C12 108.9(2) . .
C9 O1 Ca1 124.64(16) . .
C12 O1 Ca1 126.42(15) . .
C2 C1 Al1 108.12(19) . .
C2 C1 Ca1 166.7(2) . .
Al1 C1 Ca1 85.07(9) . .
C2 C1 H1A 110.1 . .
Al1 C1 H1A 110.1 . .
Ca1 C1 H1A 65.7 . .
C2 C1 H1B 110.1 . .
Al1 C1 H1B 110.1 . .
Ca1 C1 H1B 61.9 . .
H1A C1 H1B 108.4 . .
C1 C2 H2A 109.5 . .
C1 C2 H2B 109.5 . .
H2A C2 H2B 109.5 . .
C1 C2 H2C 109.5 . .
H2A C2 H2C 109.5 . .
H2B C2 H2C 109.5 . .
C8 C7 Al1 116.60(19) . .
C8 C7 H7A 108.1 . .
Al1 C7 H7A 108.1 . .
C8 C7 H7B 108.1 . .
Al1 C7 H7B 108.1 . .
H7A C7 H7B 107.3 . .
C7 C8 H8A 109.5 . .
C7 C8 H8B 109.5 . .
H8A C8 H8B 109.5 . .
C7 C8 H8C 109.5 . .
H8A C8 H8C 109.5 . .
H8B C8 H8C 109.5 . .
C6 C5 Al1 116.1(2) . .
C6 C5 H5A 108.3 . .
Al1 C5 H5A 108.3 . .
C6 C5 H5B 108.3 . .
Al1 C5 H5B 108.3 . .
H5A C5 H5B 107.4 . .
C5 C6 H6A 109.5 . .
C5 C6 H6B 109.5 . .
H6A C6 H6B 109.5 . .
C5 C6 H6C 109.5 . .
H6A C6 H6C 109.5 . .
H6B C6 H6C 109.5 . .
C4 C3 Al1 104.82(17) . .
C4 C3 Ca1 169.93(19) . .
Al1 C3 Ca1 84.29(9) . .
C4 C3 H3A 110.8 . .
Al1 C3 H3A 110.8 . .
Ca1 C3 H3A 61.1 . .
C4 C3 H3B 110.8 . .
Al1 C3 H3B 110.8 . .
Ca1 C3 H3B 68.9 . .
H3A C3 H3B 108.9 . .
C3 C4 H4A 109.5 . .
C3 C4 H4B 109.5 . .
H4A C4 H4B 109.5 . .
C3 C4 H4C 109.5 . .
H4A C4 H4C 109.5 . .
H4B C4 H4C 109.5 . .
O1 C9 C10 105.2(2) . .
O1 C9 H9A 110.7 . .
C10 C9 H9A 110.7 . .
O1 C9 H9B 110.7 . .
C10 C9 H9B 110.7 . .
H9A C9 H9B 108.8 . .
C9 C10 C11 102.2(2) . .
C9 C10 H10A 111.3 . .
C11 C10 H10A 111.3 . .
C9 C10 H10B 111.3 . .
C11 C10 H10B 111.3 . .
H10A C10 H10B 109.2 . .
C12 C11 C10 103.0(2) . .
C12 C11 H11A 111.2 . .
C10 C11 H11A 111.2 . .
C12 C11 H11B 111.2 . .
C10 C11 H11B 111.2 . .
H11A C11 H11B 109.1 . .
O1 C12 C11 106.1(2) . .
O1 C12 H12A 110.5 . .
C11 C12 H12A 110.5 . .
O1 C12 H12B 110.5 . .
C11 C12 H12B 110.5 . .
H12A C12 H12B 108.7 . .

loop_
_geom_bond_atom_site_label_1
_geom_bond_atom_site_label_2
_geom_bond_distance
_geom_bond_site_symmetry_2
Ca1 O1 2.3440(18) .
Ca1 O1 2.3440(18) 2_656
Ca1 C1 2.632(2) 2_656
Ca1 C1 2.632(2) .
Ca1 C3 2.655(3) 2_656
Ca1 C3 2.655(3) .
Ca1 Al1 3.1979(8) .
Ca1 Al1 3.1979(8) 2_656
Al1 C7 1.987(3) .
Al1 C5 2.003(3) .
Al1 C1 2.056(3) .
Al1 C3 2.066(3) .
O1 C9 1.457(3) .
O1 C12 1.462(3) .
C1 C2 1.544(4) .
C1 H1A 0.9900 .
C1 H1B 0.9900 .
C2 H2A 0.9800 .
C2 H2B 0.9800 .
C2 H2C 0.9800 .
C7 C8 1.527(4) .
C7 H7A 0.9900 .
C7 H7B 0.9900 .
C8 H8A 0.9800 .
C8 H8B 0.9800 .
C8 H8C 0.9800 .
C5 C6 1.500(5) .
C5 H5A 0.9900 .
C5 H5B 0.9900 .
C6 H6A 0.9800 .
C6 H6B 0.9800 .
C6 H6C 0.9800 .
C3 C4 1.540(4) .
C3 H3A 0.9900 .
C3 H3B 0.9900 .
C4 H4A 0.9800 .
C4 H4B 0.9800 .
C4 H4C 0.9800 .
C9 C10 1.516(4) .
C9 H9A 0.9900 .
C9 H9B 0.9900 .
C10 C11 1.517(4) .
C10 H10A 0.9900 .
C10 H10B 0.9900 .
C11 C12 1.506(4) .
C11 H11A 0.9900 .
C11 H11B 0.9900 .
C12 H12A 0.9900 .
C12 H12B 0.9900 .

loop_
_geom_torsion_atom_site_label_1
_geom_torsion_atom_site_label_2
_geom_torsion_atom_site_label_3
_geom_torsion_atom_site_label_4
_geom_torsion
_geom_torsion_site_symmetry_1
O1 Ca1 Al1 C7 -179.00(12) .
O1 Ca1 Al1 C7 92.15(12) 2_656
C1 Ca1 Al1 C7 -92.61(15) 2_656
C1 Ca1 Al1 C7 90.21(15) .
C3 Ca1 Al1 C7 -6.64(12) 2_656
C3 Ca1 Al1 C7 -90.32(14) .
Al1 Ca1 Al1 C7 -37.81(11) 2_656
O1 Ca1 Al1 C5 0.79(13) .
O1 Ca1 Al1 C5 -88.05(14) 2_656
C1 Ca1 Al1 C5 87.19(16) 2_656
C1 Ca1 Al1 C5 -89.99(15) .
C3 Ca1 Al1 C5 173.16(13) 2_656
C3 Ca1 Al1 C5 89.48(15) .
Al1 Ca1 Al1 C5 141.98(12) 2_656
O1 Ca1 Al1 C1 90.79(11) .
O1 Ca1 Al1 C1 1.94(12) 2_656
C1 Ca1 Al1 C1 177.18(15) 2_656
C3 Ca1 Al1 C1 -96.85(11) 2_656
C3 Ca1 Al1 C1 179.47(14) .
Al1 Ca1 Al1 C1 -128.02(10) 2_656
O1 Ca1 Al1 C3 -88.68(10) .
O1 Ca1 Al1 C3 -177.53(11) 2_656
C1 Ca1 Al1 C3 -2.29(14) 2_656
C1 Ca1 Al1 C3 -179.47(14) .
C3 Ca1 Al1 C3 83.68(14) 2_656
Al1 Ca1 Al1 C3 52.51(9) 2_656
O1 Ca1 O1 C9 -55.92(19) 2_656
C1 Ca1 O1 C9 37.1(2) 2_656
C1 Ca1 O1 C9 -141.2(2) .
C3 Ca1 O1 C9 29.6(4) 2_656
C3 Ca1 O1 C9 138.9(2) .
Al1 Ca1 O1 C9 178.9(2) .
Al1 Ca1 O1 C9 35.8(2) 2_656
O1 Ca1 O1 C12 127.4(2) 2_656
C1 Ca1 O1 C12 -139.6(2) 2_656
C1 Ca1 O1 C12 42.1(2) .
C3 Ca1 O1 C12 -147.1(3) 2_656
C3 Ca1 O1 C12 -37.8(2) .
Al1 Ca1 O1 C12 2.18(19) .
Al1 Ca1 O1 C12 -140.87(18) 2_656
C7 Al1 C1 C2 60.8(2) .
C5 Al1 C1 C2 -61.0(2) .
C3 Al1 C1 C2 178.4(2) .
Ca1 Al1 C1 C2 177.9(2) .
C7 Al1 C1 Ca1 -117.12(10) .
C5 Al1 C1 Ca1 121.09(11) .
C3 Al1 C1 Ca1 0.47(12) .
O1 Ca1 C1 C2 97.4(10) .
O1 Ca1 C1 C2 10.3(10) 2_656
C1 Ca1 C1 C2 53.9(10) 2_656
C3 Ca1 C1 C2 -80.2(10) 2_656
C3 Ca1 C1 C2 -171.6(10) .
Al1 Ca1 C1 C2 -171.3(10) .
Al1 Ca1 C1 C2 -78.7(10) 2_656
O1 Ca1 C1 Al1 -91.31(9) .
O1 Ca1 C1 Al1 -178.41(10) 2_656
C1 Ca1 C1 Al1 -134.80(8) 2_656
C3 Ca1 C1 Al1 91.08(10) 2_656
C3 Ca1 C1 Al1 -0.34(9) .
Al1 Ca1 C1 Al1 92.59(11) 2_656
C5 Al1 C7 C8 -177.4(2) .
C1 Al1 C7 C8 61.9(3) .
C3 Al1 C7 C8 -57.7(3) .
Ca1 Al1 C7 C8 2.4(3) .
C7 Al1 C5 C6 -36.8(3) .
C1 Al1 C5 C6 82.7(3) .
C3 Al1 C5 C6 -155.7(3) .
Ca1 Al1 C5 C6 143.4(3) .
C7 Al1 C3 C4 -58.4(2) .
C5 Al1 C3 C4 62.9(2) .
C1 Al1 C3 C4 -176.08(18) .
Ca1 Al1 C3 C4 -175.6(2) .
C7 Al1 C3 Ca1 117.24(10) .
C5 Al1 C3 Ca1 -121.49(12) .
C1 Al1 C3 Ca1 -0.46(12) .
O1 Ca1 C3 C4 -112.1(11) .
O1 Ca1 C3 C4 162.9(10) 2_656
C1 Ca1 C3 C4 -26.4(11) 2_656
C1 Ca1 C3 C4 155.3(11) .
C3 Ca1 C3 C4 53.9(11) 2_656
Al1 Ca1 C3 C4 155.0(11) .
Al1 Ca1 C3 C4 14.1(11) 2_656
O1 Ca1 C3 Al1 92.93(8) .
O1 Ca1 C3 Al1 7.9(3) 2_656
C1 Ca1 C3 Al1 178.56(9) 2_656
C1 Ca1 C3 Al1 0.34(9) .
C3 Ca1 C3 Al1 -101.10(9) 2_656
Al1 Ca1 C3 Al1 -140.91(7) 2_656
C12 O1 C9 C10 -16.5(3) .
Ca1 O1 C9 C10 166.33(18) .
O1 C9 C10 C11 33.6(3) .
C9 C10 C11 C12 -37.6(3) .
C9 O1 C12 C11 -7.6(3) .
Ca1 O1 C12 C11 169.51(17) .
C10 C11 C12 O1 28.5(3) .
